data_4301575
loop_
_publ_author_name
'Leslie D. Field'
'Ruth W. Guest'
'Khuong Q. Vuong'
'Scott J. Dalgarno'
'Paul Jensen'

_publ_section_title
;
Iron(0) and Ruthenium(0) Complexes of Dinitrogen
;
_journal_name_full 'Inorganic Chemistry'
_journal_page_first 2246
_journal_page_last 2253
_journal_paper_doi 10.1021/ic8019827
_journal_volume 48
_journal_year 2009
_chemical_formula_moiety 'C24 H54 Cl Fe P4, C24 H20 B'
_chemical_formula_sum 'C48 H74 B Cl Fe P4'
_chemical_formula_weight 877.06
_chemical_name_systematic
; 
 ? 
;
_space_group_IT_number 14
_symmetry_cell_setting monoclinic
_symmetry_Int_Tables_number 14
_symmetry_space_group_name_Hall '-P 2ybc'
_symmetry_space_group_name_H-M 'P 1 21/c 1'
_atom_sites_solution_hydrogens geom
_atom_sites_solution_primary direct
_atom_sites_solution_secondary difmap
_audit_creation_method SHELXL-97
_cell_angle_alpha 90.00
_cell_angle_beta 105.816(2)
_cell_angle_gamma 90.00
_cell_formula_units_Z 4
_cell_length_a 17.6683(6)
_cell_length_b 11.3881(3)
_cell_length_c 24.6295(8)
_cell_measurement_reflns_used 6795
_cell_measurement_temperature 150(2)
_cell_measurement_theta_max 33.1055
_cell_measurement_theta_min 2.4806
_cell_volume 4768.0(3)
_computing_cell_refinement 'SAINT Ver. 6.45A  (Bruker-AXS, 2004)'
_computing_data_collection 'APEX2 Ver. 2.1-RC13 (Bruker-AXS, 2006)'
_computing_data_reduction 'SAINT Ver. 6.45A'
_computing_molecular_graphics
;
X-Seed (Barbour, 2001), SHELXTL Ver. 6.14 (Bruker-AXS, 2003)
;
_computing_publication_material 'modiCIFer-12162005 (Guzei, 2005)'
_computing_structure_refinement 'SHELXL-97 (Sheldrick, 1997)'
_computing_structure_solution 'SHELXS-97 (Sheldrick, 1990)'
_diffrn_ambient_temperature 150(2)
_diffrn_crystal_treatment
;
attached with Exxon Paratone N, to a short length 
of fibre supported on a thin piece of copper wire 
inserted in a copper mounting pin.  The crystal was 
quenched in a cold nitrogen gas stream from an 
Oxford Cryosystems Cryostream. 
;
_diffrn_measured_fraction_theta_full 0.998
_diffrn_measured_fraction_theta_max 0.998
_diffrn_measurement_device_type 'Bruker-Nonius FR591 Kappa APEX II'
_diffrn_measurement_method '\f and \w'
_diffrn_radiation_monochromator graphite
_diffrn_radiation_source 'fine-focus rotating anode'
_diffrn_radiation_type MoK\a
_diffrn_radiation_wavelength 0.71073
_diffrn_reflns_av_R_equivalents 0.0405
_diffrn_reflns_av_sigmaI/netI 0.0333
_diffrn_reflns_limit_h_max 27
_diffrn_reflns_limit_h_min -27
_diffrn_reflns_limit_k_max 17
_diffrn_reflns_limit_k_min -17
_diffrn_reflns_limit_l_max 36
_diffrn_reflns_limit_l_min -37
_diffrn_reflns_number 85049
_diffrn_reflns_theta_full 33.08
_diffrn_reflns_theta_max 33.08
_diffrn_reflns_theta_min 2.95
_diffrn_standards_number 0
_exptl_absorpt_coefficient_mu 0.538
_exptl_absorpt_correction_T_max 0.945
_exptl_absorpt_correction_T_min 0.849
_exptl_absorpt_correction_type integration
_exptl_absorpt_process_details
;
Gaussian (Coppens et al., 1965), XPREP  (Bruker, 1995)
;
_exptl_crystal_colour 'dark purple'
_exptl_crystal_density_diffrn 1.222
_exptl_crystal_density_method 'not measured'
_exptl_crystal_description plate
_exptl_crystal_F_000 1880
_exptl_crystal_size_max 0.35
_exptl_crystal_size_mid 0.25
_exptl_crystal_size_min 0.12
_refine_diff_density_max 0.457
_refine_diff_density_min -0.401
_refine_diff_density_rms 0.060
_refine_ls_extinction_method none
_refine_ls_goodness_of_fit_ref 1.024
_refine_ls_hydrogen_treatment constr
_refine_ls_matrix_type full
_refine_ls_number_parameters 508
_refine_ls_number_reflns 18045
_refine_ls_number_restraints 0
_refine_ls_restrained_S_all 1.024
_refine_ls_R_factor_all 0.0458
_refine_ls_R_factor_gt 0.0329
_refine_ls_shift/su_max 0.001
_refine_ls_shift/su_mean 0.000
_refine_ls_structure_factor_coef Fsqd
_refine_ls_weighting_details 'calc w=1/[\s^2^(Fo^2^)+(0.0387P)^2^+1.1569P] where P=(Fo^2^+2Fc^2^)/3'
_refine_ls_weighting_scheme calc
_refine_ls_wR_factor_gt 0.0784
_refine_ls_wR_factor_ref 0.0855
_reflns_number_gt 14566
_reflns_number_total 18045
_reflns_threshold_expression I>2\s(I)
_cod_data_source_file ic8019827_si_001_1.cif
_cod_data_source_block ldf6pj18
_cod_depositor_comments
;
The following automatic conversions were performed:
'_symmetry_cell_setting' value 'Monoclinic' changed to 'monoclinic'
according to '/home/saulius/struct/CIF-dictionaries/cif_core.dic'
dictionary named 'cif_core.dic' version 2.4.1 from 2010-06-29.

Automatic conversion script
Id: cif_fix_enum 1527 2010-12-29 10:47:43Z saulius 
;
_cod_original_sg_symbol_Hall '-P 2ybc     '
_cod_original_sg_symbol_H-M 'P 1 21/c 1  '
_cod_database_code 4301575

loop_
_symmetry_equiv_pos_as_xyz
'x, y, z'
'-x, y+1/2, -z+1/2'
'-x, -y, -z'
'x, -y-1/2, z-1/2'

loop_
_atom_site_label
_atom_site_type_symbol
_atom_site_fract_x
_atom_site_fract_y
_atom_site_fract_z
_atom_site_U_iso_or_equiv
_atom_site_adp_type
_atom_site_occupancy
_atom_site_symmetry_multiplicity
_atom_site_calc_flag
_atom_site_refinement_flags
_atom_site_disorder_assembly
_atom_site_disorder_group
Fe1 Fe 0.193389(8) 0.619774(12) 0.318875(6) 0.01360(3) Uani 1 1 d . . .
Cl1 Cl 0.070609(16) 0.68211(2) 0.279440(12) 0.02252(6) Uani 1 1 d . . .
P1 P 0.179046(17) 0.42658(2) 0.281767(12) 0.01708(5) Uani 1 1 d . . .
P2 P 0.316082(15) 0.56055(2) 0.356662(11) 0.01428(5) Uani 1 1 d . . .
P3 P 0.256999(16) 0.76369(2) 0.278455(12) 0.01586(5) Uani 1 1 d . . .
P4 P 0.198455(17) 0.65336(2) 0.415755(12) 0.01704(5) Uani 1 1 d . . .
C1 C 0.15441(9) 0.27724(11) 0.18575(6) 0.0325(3) Uani 1 1 d . . .
H1A H 0.1248 0.2216 0.2024 0.049 Uiso 1 1 calc R . .
H1B H 0.2106 0.2585 0.1986 0.049 Uiso 1 1 calc R . .
H1C H 0.1365 0.2716 0.1445 0.049 Uiso 1 1 calc R . .
C2 C 0.14084(7) 0.40285(10) 0.20415(5) 0.0224(2) Uani 1 1 d . . .
H2 H 0.1715 0.4562 0.1858 0.027 Uiso 1 1 calc R . .
C3 C 0.05420(8) 0.43703(12) 0.18085(5) 0.0286(3) Uani 1 1 d . . .
H3A H 0.0407 0.4397 0.1395 0.043 Uiso 1 1 calc R . .
H3B H 0.0454 0.5145 0.1954 0.043 Uiso 1 1 calc R . .
H3C H 0.0211 0.3788 0.1927 0.043 Uiso 1 1 calc R . .
C4 C 0.16402(9) 0.26480(13) 0.36609(6) 0.0365(3) Uani 1 1 d . . .
H4A H 0.1857 0.3246 0.3947 0.055 Uiso 1 1 calc R . .
H4B H 0.2071 0.2186 0.3589 0.055 Uiso 1 1 calc R . .
H4C H 0.1289 0.2129 0.3797 0.055 Uiso 1 1 calc R . .
C5 C 0.11792(7) 0.32458(10) 0.31149(5) 0.0243(2) Uani 1 1 d . . .
H5 H 0.0980 0.2615 0.2829 0.029 Uiso 1 1 calc R . .
C6 C 0.04651(8) 0.38757(12) 0.32112(6) 0.0294(3) Uani 1 1 d . . .
H6A H 0.0121 0.3303 0.3322 0.044 Uiso 1 1 calc R . .
H6B H 0.0176 0.4269 0.2862 0.044 Uiso 1 1 calc R . .
H6C H 0.0640 0.4460 0.3511 0.044 Uiso 1 1 calc R . .
C7 C 0.27741(7) 0.35834(9) 0.29577(5) 0.0215(2) Uani 1 1 d . . .
H7A H 0.2723 0.2719 0.2971 0.026 Uiso 1 1 calc R . .
H7B H 0.3011 0.3780 0.2648 0.026 Uiso 1 1 calc R . .
C8 C 0.33095(7) 0.40207(9) 0.35184(5) 0.0204(2) Uani 1 1 d . . .
H8A H 0.3866 0.3855 0.3537 0.024 Uiso 1 1 calc R . .
H8B H 0.3180 0.3613 0.3837 0.024 Uiso 1 1 calc R . .
C9 C 0.38813(6) 0.62662(10) 0.32475(5) 0.0196(2) Uani 1 1 d . . .
H9A H 0.4412 0.6234 0.3516 0.023 Uiso 1 1 calc R . .
H9B H 0.3894 0.5829 0.2903 0.023 Uiso 1 1 calc R . .
C10 C 0.36450(7) 0.75431(10) 0.30990(5) 0.0210(2) Uani 1 1 d . . .
H10A H 0.3922 0.7844 0.2828 0.025 Uiso 1 1 calc R . .
H10B H 0.3799 0.8033 0.3444 0.025 Uiso 1 1 calc R . .
C11 C 0.29585(8) 0.65998(11) 0.18516(5) 0.0265(2) Uani 1 1 d . . .
H11A H 0.2846 0.5833 0.1992 0.040 Uiso 1 1 calc R . .
H11B H 0.3512 0.6803 0.2022 0.040 Uiso 1 1 calc R . .
H11C H 0.2855 0.6567 0.1440 0.040 Uiso 1 1 calc R . .
C12 C 0.24300(7) 0.75341(10) 0.20089(5) 0.0205(2) Uani 1 1 d . . .
H12 H 0.2591 0.8308 0.1884 0.025 Uiso 1 1 calc R . .
C13 C 0.15698(8) 0.73374(13) 0.16779(5) 0.0301(3) Uani 1 1 d . . .
H13A H 0.1523 0.7368 0.1272 0.045 Uiso 1 1 calc R . .
H13B H 0.1241 0.7951 0.1776 0.045 Uiso 1 1 calc R . .
H13C H 0.1396 0.6567 0.1774 0.045 Uiso 1 1 calc R . .
C14 C 0.15617(9) 0.96365(12) 0.26292(7) 0.0355(3) Uani 1 1 d . . .
H14A H 0.1484 1.0414 0.2775 0.053 Uiso 1 1 calc R . .
H14B H 0.1190 0.9079 0.2718 0.053 Uiso 1 1 calc R . .
H14C H 0.1472 0.9680 0.2219 0.053 Uiso 1 1 calc R . .
C15 C 0.24032(7) 0.92238(9) 0.29026(5) 0.0220(2) Uani 1 1 d . . .
H15 H 0.2493 0.9322 0.3319 0.026 Uiso 1 1 calc R . .
C16 C 0.29988(9) 1.00331(11) 0.27344(6) 0.0320(3) Uani 1 1 d . . .
H16A H 0.2935 0.9967 0.2328 0.048 Uiso 1 1 calc R . .
H16B H 0.3534 0.9800 0.2940 0.048 Uiso 1 1 calc R . .
H16C H 0.2906 1.0847 0.2828 0.048 Uiso 1 1 calc R . .
C17 C 0.35232(6) 0.59137(10) 0.43242(5) 0.0193(2) Uani 1 1 d . . .
H17A H 0.3965 0.5381 0.4501 0.023 Uiso 1 1 calc R . .
H17B H 0.3713 0.6734 0.4385 0.023 Uiso 1 1 calc R . .
C18 C 0.28412(7) 0.57219(10) 0.45851(5) 0.0196(2) Uani 1 1 d . . .
H18A H 0.2984 0.6012 0.4979 0.024 Uiso 1 1 calc R . .
H18B H 0.2717 0.4875 0.4588 0.024 Uiso 1 1 calc R . .
C19 C 0.13293(9) 0.62338(14) 0.50990(6) 0.0357(3) Uani 1 1 d . . .
H19A H 0.1246 0.7066 0.5166 0.054 Uiso 1 1 calc R . .
H19B H 0.1871 0.6015 0.5296 0.054 Uiso 1 1 calc R . .
H19C H 0.0962 0.5755 0.5240 0.054 Uiso 1 1 calc R . .
C20 C 0.11856(7) 0.60214(11) 0.44603(5) 0.0239(2) Uani 1 1 d . . .
H20 H 0.1173 0.5148 0.4415 0.029 Uiso 1 1 calc R . .
C21 C 0.03569(8) 0.64403(14) 0.41405(6) 0.0335(3) Uani 1 1 d . . .
H21A H -0.0036 0.5981 0.4263 0.050 Uiso 1 1 calc R . .
H21B H 0.0279 0.6333 0.3734 0.050 Uiso 1 1 calc R . .
H21C H 0.0300 0.7273 0.4221 0.050 Uiso 1 1 calc R . .
C22 C 0.15312(9) 0.89131(12) 0.41262(6) 0.0352(3) Uani 1 1 d . . .
H22A H 0.1161 0.8819 0.4356 0.053 Uiso 1 1 calc R . .
H22B H 0.1269 0.8711 0.3733 0.053 Uiso 1 1 calc R . .
H22C H 0.1712 0.9730 0.4147 0.053 Uiso 1 1 calc R . .
C23 C 0.22388(7) 0.80981(10) 0.43504(5) 0.0235(2) Uani 1 1 d . . .
H23 H 0.2626 0.8323 0.4138 0.028 Uiso 1 1 calc R . .
C24 C 0.26531(9) 0.83613(12) 0.49722(6) 0.0324(3) Uani 1 1 d . . .
H24A H 0.2838 0.9177 0.5009 0.049 Uiso 1 1 calc R . .
H24B H 0.3103 0.7831 0.5104 0.049 Uiso 1 1 calc R . .
H24C H 0.2283 0.8244 0.5200 0.049 Uiso 1 1 calc R . .
C25 C 0.26266(7) 0.28114(10) 0.06434(5) 0.0211(2) Uani 1 1 d . . .
C26 C 0.20344(8) 0.20562(12) 0.03319(6) 0.0284(3) Uani 1 1 d . . .
H26 H 0.2179 0.1291 0.0244 0.034 Uiso 1 1 calc R . .
C27 C 0.12474(8) 0.23843(14) 0.01479(6) 0.0353(3) Uani 1 1 d . . .
H27 H 0.0869 0.1843 -0.0060 0.042 Uiso 1 1 calc R . .
C28 C 0.10095(8) 0.34943(14) 0.02654(6) 0.0355(3) Uani 1 1 d . . .
H28 H 0.0474 0.3725 0.0134 0.043 Uiso 1 1 calc R . .
C29 C 0.15726(8) 0.42597(12) 0.05797(6) 0.0320(3) Uani 1 1 d . . .
H29 H 0.1421 0.5020 0.0669 0.038 Uiso 1 1 calc R . .
C30 C 0.23591(8) 0.39186(11) 0.07650(5) 0.0255(2) Uani 1 1 d . . .
H30 H 0.2730 0.4457 0.0983 0.031 Uiso 1 1 calc R . .
C31 C 0.37580(7) 0.10956(10) 0.08217(4) 0.0193(2) Uani 1 1 d . . .
C32 C 0.33685(8) 0.03280(11) 0.11051(5) 0.0281(3) Uani 1 1 d . . .
H32 H 0.2957 0.0629 0.1245 0.034 Uiso 1 1 calc R . .
C33 C 0.35654(10) -0.08579(12) 0.11875(6) 0.0343(3) Uani 1 1 d . . .
H33 H 0.3287 -0.1342 0.1382 0.041 Uiso 1 1 calc R . .
C34 C 0.41601(9) -0.13418(11) 0.09908(5) 0.0284(3) Uani 1 1 d . . .
H34 H 0.4298 -0.2146 0.1054 0.034 Uiso 1 1 calc R . .
C35 C 0.45479(7) -0.06258(10) 0.07005(5) 0.0219(2) Uani 1 1 d . . .
H35 H 0.4953 -0.0940 0.0557 0.026 Uiso 1 1 calc R . .
C36 C 0.43440(7) 0.05625(9) 0.06178(5) 0.0191(2) Uani 1 1 d . . .
H36 H 0.4616 0.1032 0.0413 0.023 Uiso 1 1 calc R . .
C37 C 0.40485(7) 0.31397(10) 0.13814(5) 0.0203(2) Uani 1 1 d . . .
C38 C 0.41807(8) 0.25763(11) 0.19075(5) 0.0257(2) Uani 1 1 d . . .
H38 H 0.4008 0.1788 0.1917 0.031 Uiso 1 1 calc R . .
C39 C 0.45560(8) 0.31294(13) 0.24168(5) 0.0310(3) Uani 1 1 d . . .
H39 H 0.4632 0.2715 0.2762 0.037 Uiso 1 1 calc R . .
C40 C 0.48187(8) 0.42785(12) 0.24218(6) 0.0305(3) Uani 1 1 d . . .
H40 H 0.5078 0.4655 0.2767 0.037 Uiso 1 1 calc R . .
C41 C 0.46940(8) 0.48655(12) 0.19114(6) 0.0298(3) Uani 1 1 d . . .
H41 H 0.4867 0.5654 0.1906 0.036 Uiso 1 1 calc R . .
C42 C 0.43177(7) 0.43084(10) 0.14060(5) 0.0247(2) Uani 1 1 d . . .
H42 H 0.4239 0.4735 0.1064 0.030 Uiso 1 1 calc R . .
C43 C 0.38740(7) 0.30725(9) 0.02498(5) 0.01902(19) Uani 1 1 d . . .
C44 C 0.33568(8) 0.33764(10) -0.02709(5) 0.0241(2) Uani 1 1 d . . .
H44 H 0.2807 0.3308 -0.0318 0.029 Uiso 1 1 calc R . .
C45 C 0.36220(9) 0.37774(12) -0.07251(5) 0.0304(3) Uani 1 1 d . . .
H45 H 0.3251 0.3983 -0.1070 0.037 Uiso 1 1 calc R . .
C46 C 0.44179(9) 0.38764(11) -0.06753(6) 0.0317(3) Uani 1 1 d . . .
H46 H 0.4598 0.4128 -0.0986 0.038 Uiso 1 1 calc R . .
C47 C 0.49477(8) 0.36026(11) -0.01650(6) 0.0288(3) Uani 1 1 d . . .
H47 H 0.5496 0.3678 -0.0122 0.035 Uiso 1 1 calc R . .
C48 C 0.46795(7) 0.32167(10) 0.02871(5) 0.0233(2) Uani 1 1 d . . .
H48 H 0.5055 0.3044 0.0635 0.028 Uiso 1 1 calc R . .
B1 B 0.35729(8) 0.25202(11) 0.07756(5) 0.0191(2) Uani 1 1 d . . .

loop_
_atom_site_aniso_label
_atom_site_aniso_U_11
_atom_site_aniso_U_22
_atom_site_aniso_U_33
_atom_site_aniso_U_23
_atom_site_aniso_U_13
_atom_site_aniso_U_12
Fe1 0.01218(7) 0.01385(6) 0.01443(7) 0.00163(5) 0.00305(5) 0.00170(5)
Cl1 0.01553(11) 0.02655(13) 0.02410(13) 0.00481(10) 0.00309(9) 0.00614(9)
P1 0.01636(12) 0.01476(11) 0.01854(13) 0.00066(9) 0.00209(10) -0.00148(9)
P2 0.01266(11) 0.01418(11) 0.01539(12) 0.00070(9) 0.00280(9) 0.00149(8)
P3 0.01732(12) 0.01326(11) 0.01768(12) 0.00170(9) 0.00592(10) 0.00066(9)
P4 0.01665(12) 0.01942(12) 0.01546(12) 0.00151(9) 0.00509(10) 0.00392(9)
C1 0.0474(8) 0.0238(6) 0.0232(6) -0.0050(5) 0.0044(6) -0.0034(5)
C2 0.0250(6) 0.0205(5) 0.0191(5) -0.0001(4) 0.0014(4) -0.0045(4)
C3 0.0245(6) 0.0328(6) 0.0235(6) 0.0006(5) -0.0020(5) -0.0064(5)
C4 0.0366(8) 0.0369(7) 0.0340(7) 0.0155(6) 0.0062(6) -0.0037(6)
C5 0.0252(6) 0.0218(5) 0.0240(5) 0.0026(4) 0.0035(4) -0.0062(4)
C6 0.0236(6) 0.0331(6) 0.0323(7) 0.0002(5) 0.0092(5) -0.0068(5)
C7 0.0217(5) 0.0155(4) 0.0258(5) -0.0028(4) 0.0038(4) 0.0023(4)
C8 0.0178(5) 0.0163(4) 0.0245(5) 0.0008(4) 0.0013(4) 0.0035(4)
C9 0.0152(5) 0.0215(5) 0.0227(5) 0.0033(4) 0.0065(4) 0.0018(4)
C10 0.0168(5) 0.0202(5) 0.0260(5) 0.0026(4) 0.0060(4) -0.0025(4)
C11 0.0359(7) 0.0212(5) 0.0262(6) -0.0005(4) 0.0148(5) 0.0032(5)
C12 0.0271(6) 0.0176(5) 0.0193(5) 0.0027(4) 0.0104(4) 0.0008(4)
C13 0.0308(7) 0.0379(7) 0.0199(5) 0.0025(5) 0.0044(5) 0.0022(5)
C14 0.0356(7) 0.0207(5) 0.0483(8) 0.0058(5) 0.0084(6) 0.0099(5)
C15 0.0292(6) 0.0142(4) 0.0232(5) 0.0006(4) 0.0080(4) 0.0020(4)
C16 0.0433(8) 0.0159(5) 0.0392(7) -0.0009(5) 0.0151(6) -0.0058(5)
C17 0.0163(5) 0.0232(5) 0.0168(5) -0.0003(4) 0.0017(4) 0.0017(4)
C18 0.0205(5) 0.0219(5) 0.0160(5) 0.0021(4) 0.0040(4) 0.0038(4)
C19 0.0370(8) 0.0501(8) 0.0245(6) 0.0026(6) 0.0160(6) 0.0015(6)
C20 0.0217(5) 0.0298(6) 0.0224(5) 0.0030(4) 0.0099(4) 0.0027(4)
C21 0.0210(6) 0.0492(8) 0.0335(7) 0.0048(6) 0.0126(5) 0.0073(5)
C22 0.0379(8) 0.0269(6) 0.0375(7) -0.0004(5) 0.0047(6) 0.0122(5)
C23 0.0278(6) 0.0202(5) 0.0218(5) -0.0007(4) 0.0059(4) 0.0041(4)
C24 0.0407(8) 0.0275(6) 0.0258(6) -0.0053(5) 0.0038(5) 0.0011(5)
C25 0.0231(5) 0.0245(5) 0.0177(5) -0.0001(4) 0.0086(4) -0.0024(4)
C26 0.0244(6) 0.0333(6) 0.0290(6) -0.0084(5) 0.0099(5) -0.0057(5)
C27 0.0240(6) 0.0491(8) 0.0325(7) -0.0066(6) 0.0075(5) -0.0073(6)
C28 0.0223(6) 0.0499(8) 0.0347(7) 0.0075(6) 0.0088(5) 0.0025(6)
C29 0.0290(7) 0.0318(6) 0.0381(7) 0.0070(5) 0.0138(6) 0.0060(5)
C30 0.0250(6) 0.0238(5) 0.0287(6) 0.0009(4) 0.0091(5) -0.0007(4)
C31 0.0231(5) 0.0200(5) 0.0147(5) -0.0014(4) 0.0048(4) -0.0041(4)
C32 0.0394(7) 0.0248(5) 0.0260(6) -0.0002(5) 0.0191(5) -0.0043(5)
C33 0.0541(9) 0.0256(6) 0.0298(7) 0.0045(5) 0.0225(6) -0.0055(6)
C34 0.0412(7) 0.0194(5) 0.0223(6) 0.0021(4) 0.0050(5) -0.0013(5)
C35 0.0209(5) 0.0212(5) 0.0201(5) -0.0025(4) -0.0005(4) -0.0005(4)
C36 0.0185(5) 0.0197(5) 0.0174(5) -0.0013(4) 0.0020(4) -0.0040(4)
C37 0.0193(5) 0.0219(5) 0.0202(5) -0.0030(4) 0.0062(4) 0.0002(4)
C38 0.0297(6) 0.0262(6) 0.0212(5) -0.0021(4) 0.0068(5) 0.0025(5)
C39 0.0326(7) 0.0390(7) 0.0198(6) -0.0045(5) 0.0043(5) 0.0100(5)
C40 0.0224(6) 0.0397(7) 0.0270(6) -0.0150(5) 0.0025(5) 0.0055(5)
C41 0.0245(6) 0.0285(6) 0.0353(7) -0.0136(5) 0.0065(5) -0.0022(5)
C42 0.0252(6) 0.0230(5) 0.0256(6) -0.0052(4) 0.0064(5) -0.0037(4)
C43 0.0232(5) 0.0150(4) 0.0201(5) -0.0013(4) 0.0082(4) -0.0022(4)
C44 0.0270(6) 0.0240(5) 0.0212(5) 0.0004(4) 0.0064(4) -0.0048(4)
C45 0.0409(8) 0.0293(6) 0.0207(6) 0.0014(5) 0.0078(5) -0.0099(5)
C46 0.0452(8) 0.0267(6) 0.0290(6) -0.0013(5) 0.0202(6) -0.0116(5)
C47 0.0302(6) 0.0241(5) 0.0373(7) -0.0021(5) 0.0182(6) -0.0057(5)
C48 0.0236(5) 0.0205(5) 0.0269(6) 0.0005(4) 0.0086(4) -0.0016(4)
B1 0.0209(6) 0.0192(5) 0.0182(5) -0.0017(4) 0.0068(4) -0.0026(4)

loop_
_atom_type_symbol
_atom_type_description
_atom_type_scat_dispersion_real
_atom_type_scat_dispersion_imag
_atom_type_scat_source
C C 0.0033 0.0016 'International Tables Vol C Tables 4.2.6.8 and 6.1.1.4'
H H 0.0000 0.0000 'International Tables Vol C Tables 4.2.6.8 and 6.1.1.4'
B B 0.0013 0.0007 'International Tables Vol C Tables 4.2.6.8 and 6.1.1.4'
P P 0.1023 0.0942 'International Tables Vol C Tables 4.2.6.8 and 6.1.1.4'
Cl Cl 0.1484 0.1585 'International Tables Vol C Tables 4.2.6.8 and 6.1.1.4'
Fe Fe 0.3463 0.8444 'International Tables Vol C Tables 4.2.6.8 and 6.1.1.4'

loop_
_geom_angle_atom_site_label_1
_geom_angle_atom_site_label_2
_geom_angle_atom_site_label_3
_geom_angle
_geom_angle_site_symmetry_1
_geom_angle_site_symmetry_3
_geom_angle_publ_flag
P2 Fe1 Cl1 178.710(13) . . ?
P2 Fe1 P3 82.217(11) . . ?
Cl1 Fe1 P3 96.524(11) . . ?
P2 Fe1 P1 82.477(11) . . ?
Cl1 Fe1 P1 97.937(12) . . ?
P3 Fe1 P1 119.746(11) . . ?
P2 Fe1 P4 82.160(11) . . ?
Cl1 Fe1 P4 98.652(11) . . ?
P3 Fe1 P4 114.676(11) . . ?
P1 Fe1 P4 120.253(11) . . ?
C7 P1 C2 100.93(6) . . ?
C7 P1 C5 106.28(6) . . ?
C2 P1 C5 103.03(5) . . ?
C7 P1 Fe1 108.79(4) . . ?
C2 P1 Fe1 120.04(4) . . ?
C5 P1 Fe1 116.05(4) . . ?
C9 P2 C8 104.38(5) . . ?
C9 P2 C17 105.52(5) . . ?
C8 P2 C17 103.76(5) . . ?
C9 P2 Fe1 114.16(4) . . ?
C8 P2 Fe1 114.41(4) . . ?
C17 P2 Fe1 113.51(4) . . ?
C10 P3 C12 105.08(5) . . ?
C10 P3 C15 100.28(5) . . ?
C12 P3 C15 103.78(5) . . ?
C10 P3 Fe1 109.68(4) . . ?
C12 P3 Fe1 116.40(4) . . ?
C15 P3 Fe1 119.60(4) . . ?
C18 P4 C20 102.05(5) . . ?
C18 P4 C23 103.32(5) . . ?
C20 P4 C23 110.69(6) . . ?
C18 P4 Fe1 106.96(4) . . ?
C20 P4 Fe1 121.53(4) . . ?
C23 P4 Fe1 110.31(4) . . ?
C2 C1 H1A 109.5 . . ?
C2 C1 H1B 109.5 . . ?
H1A C1 H1B 109.5 . . ?
C2 C1 H1C 109.5 . . ?
H1A C1 H1C 109.5 . . ?
H1B C1 H1C 109.5 . . ?
C3 C2 C1 110.24(10) . . ?
C3 C2 P1 113.13(9) . . ?
C1 C2 P1 113.23(8) . . ?
C3 C2 H2 106.6 . . ?
C1 C2 H2 106.6 . . ?
P1 C2 H2 106.6 . . ?
C2 C3 H3A 109.5 . . ?
C2 C3 H3B 109.5 . . ?
H3A C3 H3B 109.5 . . ?
C2 C3 H3C 109.5 . . ?
H3A C3 H3C 109.5 . . ?
H3B C3 H3C 109.5 . . ?
C5 C4 H4A 109.5 . . ?
C5 C4 H4B 109.5 . . ?
H4A C4 H4B 109.5 . . ?
C5 C4 H4C 109.5 . . ?
H4A C4 H4C 109.5 . . ?
H4B C4 H4C 109.5 . . ?
C6 C5 C4 109.73(11) . . ?
C6 C5 P1 111.10(8) . . ?
C4 C5 P1 113.30(9) . . ?
C6 C5 H5 107.5 . . ?
C4 C5 H5 107.5 . . ?
P1 C5 H5 107.5 . . ?
C5 C6 H6A 109.5 . . ?
C5 C6 H6B 109.5 . . ?
H6A C6 H6B 109.5 . . ?
C5 C6 H6C 109.5 . . ?
H6A C6 H6C 109.5 . . ?
H6B C6 H6C 109.5 . . ?
C8 C7 P1 110.52(8) . . ?
C8 C7 H7A 109.5 . . ?
P1 C7 H7A 109.5 . . ?
C8 C7 H7B 109.5 . . ?
P1 C7 H7B 109.5 . . ?
H7A C7 H7B 108.1 . . ?
C7 C8 P2 108.36(7) . . ?
C7 C8 H8A 110.0 . . ?
P2 C8 H8A 110.0 . . ?
C7 C8 H8B 110.0 . . ?
P2 C8 H8B 110.0 . . ?
H8A C8 H8B 108.4 . . ?
C10 C9 P2 108.49(7) . . ?
C10 C9 H9A 110.0 . . ?
P2 C9 H9A 110.0 . . ?
C10 C9 H9B 110.0 . . ?
P2 C9 H9B 110.0 . . ?
H9A C9 H9B 108.4 . . ?
C9 C10 P3 109.72(7) . . ?
C9 C10 H10A 109.7 . . ?
P3 C10 H10A 109.7 . . ?
C9 C10 H10B 109.7 . . ?
P3 C10 H10B 109.7 . . ?
H10A C10 H10B 108.2 . . ?
C12 C11 H11A 109.5 . . ?
C12 C11 H11B 109.5 . . ?
H11A C11 H11B 109.5 . . ?
C12 C11 H11C 109.5 . . ?
H11A C11 H11C 109.5 . . ?
H11B C11 H11C 109.5 . . ?
C13 C12 C11 110.36(10) . . ?
C13 C12 P3 112.97(8) . . ?
C11 C12 P3 112.53(8) . . ?
C13 C12 H12 106.9 . . ?
C11 C12 H12 106.9 . . ?
P3 C12 H12 106.9 . . ?
C12 C13 H13A 109.5 . . ?
C12 C13 H13B 109.5 . . ?
H13A C13 H13B 109.5 . . ?
C12 C13 H13C 109.5 . . ?
H13A C13 H13C 109.5 . . ?
H13B C13 H13C 109.5 . . ?
C15 C14 H14A 109.5 . . ?
C15 C14 H14B 109.5 . . ?
H14A C14 H14B 109.5 . . ?
C15 C14 H14C 109.5 . . ?
H14A C14 H14C 109.5 . . ?
H14B C14 H14C 109.5 . . ?
C14 C15 C16 110.58(10) . . ?
C14 C15 P3 113.88(9) . . ?
C16 C15 P3 112.93(8) . . ?
C14 C15 H15 106.3 . . ?
C16 C15 H15 106.3 . . ?
P3 C15 H15 106.3 . . ?
C15 C16 H16A 109.5 . . ?
C15 C16 H16B 109.5 . . ?
H16A C16 H16B 109.5 . . ?
C15 C16 H16C 109.5 . . ?
H16A C16 H16C 109.5 . . ?
H16B C16 H16C 109.5 . . ?
C18 C17 P2 107.69(7) . . ?
C18 C17 H17A 110.2 . . ?
P2 C17 H17A 110.2 . . ?
C18 C17 H17B 110.2 . . ?
P2 C17 H17B 110.2 . . ?
H17A C17 H17B 108.5 . . ?
C17 C18 P4 107.91(7) . . ?
C17 C18 H18A 110.1 . . ?
P4 C18 H18A 110.1 . . ?
C17 C18 H18B 110.1 . . ?
P4 C18 H18B 110.1 . . ?
H18A C18 H18B 108.4 . . ?
C20 C19 H19A 109.5 . . ?
C20 C19 H19B 109.5 . . ?
H19A C19 H19B 109.5 . . ?
C20 C19 H19C 109.5 . . ?
H19A C19 H19C 109.5 . . ?
H19B C19 H19C 109.5 . . ?
C21 C20 C19 110.06(11) . . ?
C21 C20 P4 114.71(9) . . ?
C19 C20 P4 115.31(9) . . ?
C21 C20 H20 105.2 . . ?
C19 C20 H20 105.2 . . ?
P4 C20 H20 105.2 . . ?
C20 C21 H21A 109.5 . . ?
C20 C21 H21B 109.5 . . ?
H21A C21 H21B 109.5 . . ?
C20 C21 H21C 109.5 . . ?
H21A C21 H21C 109.5 . . ?
H21B C21 H21C 109.5 . . ?
C23 C22 H22A 109.5 . . ?
C23 C22 H22B 109.5 . . ?
H22A C22 H22B 109.5 . . ?
C23 C22 H22C 109.5 . . ?
H22A C22 H22C 109.5 . . ?
H22B C22 H22C 109.5 . . ?
C22 C23 C24 111.17(11) . . ?
C22 C23 P4 111.71(9) . . ?
C24 C23 P4 117.14(9) . . ?
C22 C23 H23 105.2 . . ?
C24 C23 H23 105.2 . . ?
P4 C23 H23 105.2 . . ?
C23 C24 H24A 109.5 . . ?
C23 C24 H24B 109.5 . . ?
H24A C24 H24B 109.5 . . ?
C23 C24 H24C 109.5 . . ?
H24A C24 H24C 109.5 . . ?
H24B C24 H24C 109.5 . . ?
C30 C25 C26 114.85(11) . . ?
C30 C25 B1 121.32(10) . . ?
C26 C25 B1 123.21(10) . . ?
C27 C26 C25 122.79(13) . . ?
C27 C26 H26 118.6 . . ?
C25 C26 H26 118.6 . . ?
C28 C27 C26 120.63(13) . . ?
C28 C27 H27 119.7 . . ?
C26 C27 H27 119.7 . . ?
C27 C28 C29 118.45(13) . . ?
C27 C28 H28 120.8 . . ?
C29 C28 H28 120.8 . . ?
C28 C29 C30 120.41(13) . . ?
C28 C29 H29 119.8 . . ?
C30 C29 H29 119.8 . . ?
C29 C30 C25 122.85(12) . . ?
C29 C30 H30 118.6 . . ?
C25 C30 H30 118.6 . . ?
C36 C31 C32 114.55(10) . . ?
C36 C31 B1 123.40(9) . . ?
C32 C31 B1 121.92(10) . . ?
C33 C32 C31 122.43(12) . . ?
C33 C32 H32 118.8 . . ?
C31 C32 H32 118.8 . . ?
C34 C33 C32 121.11(12) . . ?
C34 C33 H33 119.4 . . ?
C32 C33 H33 119.4 . . ?
C35 C34 C33 118.43(11) . . ?
C35 C34 H34 120.8 . . ?
C33 C34 H34 120.8 . . ?
C34 C35 C36 120.05(11) . . ?
C34 C35 H35 120.0 . . ?
C36 C35 H35 120.0 . . ?
C35 C36 C31 123.40(10) . . ?
C35 C36 H36 118.3 . . ?
C31 C36 H36 118.3 . . ?
C38 C37 C42 114.94(11) . . ?
C38 C37 B1 123.45(10) . . ?
C42 C37 B1 121.55(10) . . ?
C39 C38 C37 122.66(12) . . ?
C39 C38 H38 118.7 . . ?
C37 C38 H38 118.7 . . ?
C40 C39 C38 120.56(12) . . ?
C40 C39 H39 119.7 . . ?
C38 C39 H39 119.7 . . ?
C39 C40 C41 118.45(12) . . ?
C39 C40 H40 120.8 . . ?
C41 C40 H40 120.8 . . ?
C40 C41 C42 120.60(12) . . ?
C40 C41 H41 119.7 . . ?
C42 C41 H41 119.7 . . ?
C41 C42 C37 122.80(12) . . ?
C41 C42 H42 118.6 . . ?
C37 C42 H42 118.6 . . ?
C44 C43 C48 115.21(10) . . ?
C44 C43 B1 122.87(10) . . ?
C48 C43 B1 121.85(10) . . ?
C43 C44 C45 122.33(12) . . ?
C43 C44 H44 118.8 . . ?
C45 C44 H44 118.8 . . ?
C46 C45 C44 120.60(13) . . ?
C46 C45 H45 119.7 . . ?
C44 C45 H45 119.7 . . ?
C45 C46 C47 118.84(12) . . ?
C45 C46 H46 120.6 . . ?
C47 C46 H46 120.6 . . ?
C46 C47 C48 120.24(12) . . ?
C46 C47 H47 119.9 . . ?
C48 C47 H47 119.9 . . ?
C47 C48 C43 122.75(12) . . ?
C47 C48 H48 118.6 . . ?
C43 C48 H48 118.6 . . ?
C25 B1 C43 107.14(9) . . ?
C25 B1 C31 112.47(9) . . ?
C43 B1 C31 109.12(9) . . ?
C25 B1 C37 109.29(9) . . ?
C43 B1 C37 110.55(9) . . ?
C31 B1 C37 108.28(9) . . ?

loop_
_geom_bond_atom_site_label_1
_geom_bond_atom_site_label_2
_geom_bond_distance
_geom_bond_site_symmetry_2
_geom_bond_publ_flag
Fe1 P2 2.2182(3) . ?
Fe1 Cl1 2.2371(3) . ?
Fe1 P3 2.3558(3) . ?
Fe1 P1 2.3694(3) . ?
Fe1 P4 2.3940(3) . ?
P1 C7 1.8484(12) . ?
P1 C2 1.8655(12) . ?
P1 C5 1.8661(12) . ?
P2 C9 1.8303(11) . ?
P2 C8 1.8324(11) . ?
P2 C17 1.8340(11) . ?
P3 C10 1.8485(12) . ?
P3 C12 1.8619(11) . ?
P3 C15 1.8666(11) . ?
P4 C18 1.8399(11) . ?
P4 C20 1.8610(12) . ?
P4 C23 1.8669(12) . ?
C1 C2 1.5389(17) . ?
C1 H1A 0.9800 . ?
C1 H1B 0.9800 . ?
C1 H1C 0.9800 . ?
C2 C3 1.5314(18) . ?
C2 H2 1.0000 . ?
C3 H3A 0.9800 . ?
C3 H3B 0.9800 . ?
C3 H3C 0.9800 . ?
C4 C5 1.5291(18) . ?
C4 H4A 0.9800 . ?
C4 H4B 0.9800 . ?
C4 H4C 0.9800 . ?
C5 C6 1.5251(18) . ?
C5 H5 1.0000 . ?
C6 H6A 0.9800 . ?
C6 H6B 0.9800 . ?
C6 H6C 0.9800 . ?
C7 C8 1.5290(16) . ?
C7 H7A 0.9900 . ?
C7 H7B 0.9900 . ?
C8 H8A 0.9900 . ?
C8 H8B 0.9900 . ?
C9 C10 1.5294(15) . ?
C9 H9A 0.9900 . ?
C9 H9B 0.9900 . ?
C10 H10A 0.9900 . ?
C10 H10B 0.9900 . ?
C11 C12 1.5334(16) . ?
C11 H11A 0.9800 . ?
C11 H11B 0.9800 . ?
C11 H11C 0.9800 . ?
C12 C13 1.5328(18) . ?
C12 H12 1.0000 . ?
C13 H13A 0.9800 . ?
C13 H13B 0.9800 . ?
C13 H13C 0.9800 . ?
C14 C15 1.5295(18) . ?
C14 H14A 0.9800 . ?
C14 H14B 0.9800 . ?
C14 H14C 0.9800 . ?
C15 C16 1.5382(17) . ?
C15 H15 1.0000 . ?
C16 H16A 0.9800 . ?
C16 H16B 0.9800 . ?
C16 H16C 0.9800 . ?
C17 C18 1.5279(16) . ?
C17 H17A 0.9900 . ?
C17 H17B 0.9900 . ?
C18 H18A 0.9900 . ?
C18 H18B 0.9900 . ?
C19 C20 1.5425(18) . ?
C19 H19A 0.9800 . ?
C19 H19B 0.9800 . ?
C19 H19C 0.9800 . ?
C20 C21 1.5373(18) . ?
C20 H20 1.0000 . ?
C21 H21A 0.9800 . ?
C21 H21B 0.9800 . ?
C21 H21C 0.9800 . ?
C22 C23 1.5339(17) . ?
C22 H22A 0.9800 . ?
C22 H22B 0.9800 . ?
C22 H22C 0.9800 . ?
C23 C24 1.5361(18) . ?
C23 H23 1.0000 . ?
C24 H24A 0.9800 . ?
C24 H24B 0.9800 . ?
C24 H24C 0.9800 . ?
C25 C30 1.4071(17) . ?
C25 C26 1.4091(17) . ?
C25 B1 1.6477(18) . ?
C26 C27 1.391(2) . ?
C26 H26 0.9500 . ?
C27 C28 1.387(2) . ?
C27 H27 0.9500 . ?
C28 C29 1.389(2) . ?
C28 H28 0.9500 . ?
C29 C30 1.3945(18) . ?
C29 H29 0.9500 . ?
C30 H30 0.9500 . ?
C31 C36 1.4057(16) . ?
C31 C32 1.4095(16) . ?
C31 B1 1.6528(17) . ?
C32 C33 1.3955(19) . ?
C32 H32 0.9500 . ?
C33 C34 1.386(2) . ?
C33 H33 0.9500 . ?
C34 C35 1.3829(17) . ?
C34 H34 0.9500 . ?
C35 C36 1.4009(16) . ?
C35 H35 0.9500 . ?
C36 H36 0.9500 . ?
C37 C38 1.4073(17) . ?
C37 C42 1.4091(16) . ?
C37 B1 1.6573(17) . ?
C38 C39 1.3988(18) . ?
C38 H38 0.9500 . ?
C39 C40 1.387(2) . ?
C39 H39 0.9500 . ?
C40 C41 1.387(2) . ?
C40 H40 0.9500 . ?
C41 C42 1.3939(17) . ?
C41 H41 0.9500 . ?
C42 H42 0.9500 . ?
C43 C44 1.4002(17) . ?
C43 C48 1.4104(16) . ?
C43 B1 1.6526(16) . ?
C44 C45 1.4017(17) . ?
C44 H44 0.9500 . ?
C45 C46 1.382(2) . ?
C45 H45 0.9500 . ?
C46 C47 1.383(2) . ?
C46 H46 0.9500 . ?
C47 C48 1.3947(17) . ?
C47 H47 0.9500 . ?
C48 H48 0.9500 . ?

loop_
_geom_torsion_atom_site_label_1
_geom_torsion_atom_site_label_2
_geom_torsion_atom_site_label_3
_geom_torsion_atom_site_label_4
_geom_torsion
_geom_torsion_site_symmetry_1
_geom_torsion_site_symmetry_2
_geom_torsion_site_symmetry_3
_geom_torsion_site_symmetry_4
_geom_torsion_publ_flag
P2 Fe1 P1 C7 -9.53(4) . . . . ?
Cl1 Fe1 P1 C7 169.24(4) . . . . ?
P3 Fe1 P1 C7 67.01(4) . . . . ?
P4 Fe1 P1 C7 -85.86(4) . . . . ?
P2 Fe1 P1 C2 -124.88(5) . . . . ?
Cl1 Fe1 P1 C2 53.89(5) . . . . ?
P3 Fe1 P1 C2 -48.34(5) . . . . ?
P4 Fe1 P1 C2 158.79(5) . . . . ?
P2 Fe1 P1 C5 110.20(4) . . . . ?
Cl1 Fe1 P1 C5 -71.03(5) . . . . ?
P3 Fe1 P1 C5 -173.26(4) . . . . ?
P4 Fe1 P1 C5 33.87(5) . . . . ?
P3 Fe1 P2 C9 -13.28(4) . . . . ?
P1 Fe1 P2 C9 108.26(4) . . . . ?
P4 Fe1 P2 C9 -129.65(4) . . . . ?
P3 Fe1 P2 C8 -133.45(4) . . . . ?
P1 Fe1 P2 C8 -11.90(4) . . . . ?
P4 Fe1 P2 C8 110.18(4) . . . . ?
P3 Fe1 P2 C17 107.71(4) . . . . ?
P1 Fe1 P2 C17 -130.74(4) . . . . ?
P4 Fe1 P2 C17 -8.66(4) . . . . ?
P2 Fe1 P3 C10 -8.44(4) . . . . ?
Cl1 Fe1 P3 C10 171.85(4) . . . . ?
P1 Fe1 P3 C10 -85.12(4) . . . . ?
P4 Fe1 P3 C10 69.19(4) . . . . ?
P2 Fe1 P3 C12 110.65(4) . . . . ?
Cl1 Fe1 P3 C12 -69.07(4) . . . . ?
P1 Fe1 P3 C12 33.96(4) . . . . ?
P4 Fe1 P3 C12 -171.73(4) . . . . ?
P2 Fe1 P3 C15 -123.35(5) . . . . ?
Cl1 Fe1 P3 C15 56.94(5) . . . . ?
P1 Fe1 P3 C15 159.96(5) . . . . ?
P4 Fe1 P3 C15 -45.73(5) . . . . ?
P2 Fe1 P4 C18 -16.09(4) . . . . ?
Cl1 Fe1 P4 C18 164.93(4) . . . . ?
P3 Fe1 P4 C18 -93.75(4) . . . . ?
P1 Fe1 P4 C18 60.42(4) . . . . ?
P2 Fe1 P4 C20 -132.39(5) . . . . ?
Cl1 Fe1 P4 C20 48.63(5) . . . . ?
P3 Fe1 P4 C20 149.95(5) . . . . ?
P1 Fe1 P4 C20 -55.88(5) . . . . ?
P2 Fe1 P4 C23 95.62(4) . . . . ?
Cl1 Fe1 P4 C23 -83.37(4) . . . . ?
P3 Fe1 P4 C23 17.95(4) . . . . ?
P1 Fe1 P4 C23 172.12(4) . . . . ?
C7 P1 C2 C3 172.54(8) . . . . ?
C5 P1 C2 C3 62.80(9) . . . . ?
Fe1 P1 C2 C3 -68.08(9) . . . . ?
C7 P1 C2 C1 46.19(10) . . . . ?
C5 P1 C2 C1 -63.55(10) . . . . ?
Fe1 P1 C2 C1 165.57(8) . . . . ?
C7 P1 C5 C6 160.36(9) . . . . ?
C2 P1 C5 C6 -93.96(9) . . . . ?
Fe1 P1 C5 C6 39.27(10) . . . . ?
C7 P1 C5 C4 36.29(11) . . . . ?
C2 P1 C5 C4 141.97(10) . . . . ?
Fe1 P1 C5 C4 -84.79(10) . . . . ?
C2 P1 C7 C8 160.77(8) . . . . ?
C5 P1 C7 C8 -92.04(9) . . . . ?
Fe1 P1 C7 C8 33.60(9) . . . . ?
P1 C7 C8 P2 -42.39(10) . . . . ?
C9 P2 C8 C7 -89.96(9) . . . . ?
C17 P2 C8 C7 159.73(8) . . . . ?
Fe1 P2 C8 C7 35.52(9) . . . . ?
C8 P2 C9 C10 162.64(8) . . . . ?
C17 P2 C9 C10 -88.33(9) . . . . ?
Fe1 P2 C9 C10 37.01(9) . . . . ?
P2 C9 C10 P3 -42.45(10) . . . . ?
C12 P3 C10 C9 -93.09(8) . . . . ?
C15 P3 C10 C9 159.48(8) . . . . ?
Fe1 P3 C10 C9 32.74(9) . . . . ?
C10 P3 C12 C13 167.98(8) . . . . ?
C15 P3 C12 C13 -87.16(9) . . . . ?
Fe1 P3 C12 C13 46.44(9) . . . . ?
C10 P3 C12 C11 42.18(10) . . . . ?
C15 P3 C12 C11 147.04(9) . . . . ?
Fe1 P3 C12 C11 -79.36(9) . . . . ?
C10 P3 C15 C14 173.83(10) . . . . ?
C12 P3 C15 C14 65.36(10) . . . . ?
Fe1 P3 C15 C14 -66.38(10) . . . . ?
C10 P3 C15 C16 46.63(10) . . . . ?
C12 P3 C15 C16 -61.84(10) . . . . ?
Fe1 P3 C15 C16 166.42(8) . . . . ?
C9 P2 C17 C18 163.15(7) . . . . ?
C8 P2 C17 C18 -87.38(8) . . . . ?
Fe1 P2 C17 C18 37.42(8) . . . . ?
P2 C17 C18 P4 -49.87(9) . . . . ?
C20 P4 C18 C17 171.54(8) . . . . ?
C23 P4 C18 C17 -73.51(8) . . . . ?
Fe1 P4 C18 C17 42.93(8) . . . . ?
C18 P4 C20 C21 -173.08(10) . . . . ?
C23 P4 C20 C21 77.50(11) . . . . ?
Fe1 P4 C20 C21 -54.34(11) . . . . ?
C18 P4 C20 C19 57.49(11) . . . . ?
C23 P4 C20 C19 -51.93(11) . . . . ?
Fe1 P4 C20 C19 176.23(8) . . . . ?
C18 P4 C23 C22 -168.97(9) . . . . ?
C20 P4 C23 C22 -60.38(10) . . . . ?
Fe1 P4 C23 C22 77.00(9) . . . . ?
C18 P4 C23 C24 -39.12(11) . . . . ?
C20 P4 C23 C24 69.47(11) . . . . ?
Fe1 P4 C23 C24 -153.15(9) . . . . ?
C30 C25 C26 C27 1.25(18) . . . . ?
B1 C25 C26 C27 -169.80(12) . . . . ?
C25 C26 C27 C28 0.2(2) . . . . ?
C26 C27 C28 C29 -1.2(2) . . . . ?
C27 C28 C29 C30 0.8(2) . . . . ?
C28 C29 C30 C25 0.7(2) . . . . ?
C26 C25 C30 C29 -1.66(18) . . . . ?
B1 C25 C30 C29 169.57(11) . . . . ?
C36 C31 C32 C33 1.54(18) . . . . ?
B1 C31 C32 C33 -174.55(12) . . . . ?
C31 C32 C33 C34 -0.1(2) . . . . ?
C32 C33 C34 C35 -1.1(2) . . . . ?
C33 C34 C35 C36 0.86(18) . . . . ?
C34 C35 C36 C31 0.68(17) . . . . ?
C32 C31 C36 C35 -1.83(16) . . . . ?
B1 C31 C36 C35 174.19(10) . . . . ?
C42 C37 C38 C39 -0.45(18) . . . . ?
B1 C37 C38 C39 -177.39(11) . . . . ?
C37 C38 C39 C40 -0.1(2) . . . . ?
C38 C39 C40 C41 0.54(19) . . . . ?
C39 C40 C41 C42 -0.38(19) . . . . ?
C40 C41 C42 C37 -0.2(2) . . . . ?
C38 C37 C42 C41 0.61(18) . . . . ?
B1 C37 C42 C41 177.62(11) . . . . ?
C48 C43 C44 C45 0.97(17) . . . . ?
B1 C43 C44 C45 -176.05(11) . . . . ?
C43 C44 C45 C46 0.70(19) . . . . ?
C44 C45 C46 C47 -1.69(19) . . . . ?
C45 C46 C47 C48 0.97(19) . . . . ?
C46 C47 C48 C43 0.79(19) . . . . ?
C44 C43 C48 C47 -1.72(17) . . . . ?
B1 C43 C48 C47 175.34(11) . . . . ?
C30 C25 B1 C43 -80.91(12) . . . . ?
C26 C25 B1 C43 89.57(13) . . . . ?
C30 C25 B1 C31 159.19(10) . . . . ?
C26 C25 B1 C31 -30.33(15) . . . . ?
C30 C25 B1 C37 38.89(14) . . . . ?
C26 C25 B1 C37 -150.62(11) . . . . ?
C44 C43 B1 C25 -17.78(14) . . . . ?
C48 C43 B1 C25 165.40(10) . . . . ?
C44 C43 B1 C31 104.25(12) . . . . ?
C48 C43 B1 C31 -72.58(13) . . . . ?
C44 C43 B1 C37 -136.78(11) . . . . ?
C48 C43 B1 C37 46.40(14) . . . . ?
C36 C31 B1 C25 142.56(11) . . . . ?
C32 C31 B1 C25 -41.71(15) . . . . ?
C36 C31 B1 C43 23.81(15) . . . . ?
C32 C31 B1 C43 -160.45(11) . . . . ?
C36 C31 B1 C37 -96.57(12) . . . . ?
C32 C31 B1 C37 79.17(13) . . . . ?
C38 C37 B1 C25 89.74(13) . . . . ?
C42 C37 B1 C25 -87.01(13) . . . . ?
C38 C37 B1 C43 -152.58(11) . . . . ?
C42 C37 B1 C43 30.68(15) . . . . ?
C38 C37 B1 C31 -33.09(15) . . . . ?
C42 C37 B1 C31 150.16(11) . . . . ?
